data_9001115
loop_
_publ_author_name
'Rouse, R. C.'
'Peacor, D. R.'
'Freed, R. L.'

_publ_section_title
;
 Pyrophosphate groups in the structure of canaphite, CaNa2P2O7.4(H2O): The
 first occurrence of a condensed phosphate as a mineral
;
_journal_name_full 'American Mineralogist'
_journal_page_first 168
_journal_page_last 171
_journal_volume 73
_journal_year 1988
_chemical_formula_sum 'Ca H4 Na2 O11 P2'
_chemical_name_mineral Canaphite
_space_group_IT_number 7
_symmetry_space_group_name_Hall 'P -2yc'
_symmetry_space_group_name_H-M 'P 1 c 1'
_cell_angle_alpha 90
_cell_angle_beta 106.13
_cell_angle_gamma 90
_cell_formula_units_Z 2
_cell_length_a 5.673
_cell_length_b 8.48
_cell_length_c 10.529
_cell_volume 486.579
_database_code_amcsd 0001137
_exptl_crystal_density_diffrn 2.239
_cod_original_formula_sum 'Ca Na2 P2 O11 H4'
_cod_database_code 9001115

loop_
_space_group_symop_operation_xyz
x,y,z
x,-y,1/2+z

loop_
_atom_site_aniso_label
_atom_site_aniso_U_11
_atom_site_aniso_U_22
_atom_site_aniso_U_33
_atom_site_aniso_U_12
_atom_site_aniso_U_13
_atom_site_aniso_U_23
Ca 0.01360 0.01630 0.00990 0.00010 0.00380 0.00000
Na1 0.02500 0.02310 0.02730 -0.00190 -0.00320 -0.00060
Na2 0.02590 0.02270 0.02570 0.00050 0.00620 0.00810
P1 0.01560 0.00980 0.01070 0.00120 0.00370 0.00120
P2 0.01310 0.00810 0.01010 -0.00270 0.00540 -0.00120
O1 0.01930 0.01630 0.01500 -0.00350 0.00690 -0.00390
O-H2 0.01660 0.02230 0.01770 -0.00270 0.00490 -0.00160
O3 0.02250 0.01610 0.01820 -0.00240 0.00480 -0.00240
O-H4 0.02040 0.02260 0.02440 0.00410 0.00040 0.00400
O5 0.01720 0.01320 0.02240 0.00210 0.00820 0.00060
O6 0.01720 0.01080 0.01740 -0.01040 -0.00580 -0.00790
O-H7 0.02320 0.01790 0.02980 -0.00190 0.00330 0.00540
O-H8 0.01950 0.04090 0.03500 0.00090 0.00000 -0.01340
O9 0.01070 0.01860 0.01470 0.00130 -0.00320 -0.00100
O10 0.01610 0.01640 0.01580 -0.00450 0.00970 -0.00340
O11 0.01950 0.00780 0.02670 0.00110 0.00760 -0.00100

loop_
_atom_site_label
_atom_site_fract_x
_atom_site_fract_y
_atom_site_fract_z
_atom_site_type_symbol
_atom_site_attached_hydrogens
Ca 0.00000 0.01240 0.00000 Ca 0
Na1 0.22520 0.39820 0.96210 Na 0
Na2 0.74170 0.36690 0.46650 Na 0
P1 0.17910 0.24110 0.29240 P 0
P2 0.38910 0.07390 0.80960 P 0
O1 0.33080 0.90270 0.16260 O 0
O-H2 0.77690 0.85270 0.11650 O 1
O3 0.07360 0.22240 0.14620 O 0
O-H4 0.15010 0.58520 0.11560 O 1
O5 0.99560 0.20550 0.36880 O 0
O6 0.32090 0.39000 0.33060 O 0
O-H7 0.80440 0.58580 0.34600 O 1
O-H8 0.62570 0.38790 0.11300 O 1
O9 0.64340 0.87210 0.38190 O 0
O10 0.19330 0.85780 0.36360 O 0
O11 0.39690 0.11150 0.33920 O 0

loop_
_cod_changelog_entry_id
_cod_changelog_entry_author
_cod_changelog_entry_date
_cod_changelog_entry_text
1
;cod-tools version 3.8.0
Id: cif_guess_AMCSD_atom_types 9574 2023-05-10 09:00:05Z saulius
;
2023-05-10T18:47:03+03:00
;Derived atom types and hydrogen counts
from atom names that follow the AMCSD naming convention
(Wat == water, O-H == hydroxyl).
;
2
;cod-tools version 3.10.1
Id: cif_fix_AMCSD_aniso_labels 10200 2024-08-01 14:09:44Z saulius
;
2024-08-02T12:19:56+03:00
;Changed the following '_atom_site_aniso_label' values:
'OH2' -> 'O-H2'
'OH4' -> 'O-H4'
'OH7' -> 'O-H7'
'OH8' -> 'O-H8'
;

loop_
_cod_related_entry_id
_cod_related_entry_database
_cod_related_entry_code
1 AMCSD 0001137
